data_2215572
loop_
_publ_author_name
'Lei Liu'
'Wei Xu'
'Xun-Wen Xiao'
'Dao-Ben Zhu'

_publ_section_title 3,3',4,4'-Tetrabutyl-5,5'-(biphenyl-4,4'-diyldiethynyl)bis(thiophene-2-carbonitrile)
_journal_coeditor_code KP2126
_journal_issue 10
_journal_name_full 'Acta Crystallographica Section E'
_journal_page_first o3961
_journal_page_last o3961
_journal_paper_doi 10.1107/S1600536807041578
_journal_volume 63
_journal_year 2007
_chemical_formula_iupac 'C42 H44 N2 S2'
_chemical_formula_moiety 'C42 H44 N2 S2'
_chemical_formula_sum 'C42 H44 N2 S2'
_chemical_formula_weight 640.91
_chemical_name_systematic
;
3,3',4,4'-Tetrabutyl-5,5'-(biphenyl-4,4'-diyldiethynyl)bis(thiophene-2-\
carbonitrile)
;
_space_group_IT_number 2
_symmetry_cell_setting triclinic
_symmetry_space_group_name_Hall '-P 1'
_symmetry_space_group_name_H-M 'P -1'
_atom_sites_solution_hydrogens geom
_atom_sites_solution_primary direct
_atom_sites_solution_secondary difmap
_cell_angle_alpha 90.37(3)
_cell_angle_beta 100.53(3)
_cell_angle_gamma 112.32(3)
_cell_formula_units_Z 1
_cell_length_a 8.1428(16)
_cell_length_b 9.1856(18)
_cell_length_c 13.606(3)
_cell_measurement_temperature 293(2)
_cell_volume 922.4(4)
_computing_cell_refinement RAPID-AUTO
_computing_data_collection 'RAPID-AUTO (Rigaku, 2001)'
_computing_data_reduction RAPID-AUTO
_computing_molecular_graphics
;
SHELXTL (Siemens, 1994 or Bruker, 1998) or XP (Bruker,
1998)?
;
_computing_publication_material SHELXTL
_computing_structure_refinement 'SHELXL97 (Sheldrick, 1997)'
_computing_structure_solution 'SHELXS97 (Sheldrick, 1997)'
_diffrn_ambient_temperature 293(2)
_diffrn_detector_area_resol_mean 0.76
_diffrn_measured_fraction_theta_full 0.967
_diffrn_measured_fraction_theta_max 0.967
_diffrn_measurement_device_type 'Rigaku R-AXIS RAPID IP'
_diffrn_measurement_method Oscillation
_diffrn_radiation_monochromator graphite
_diffrn_radiation_source 'fine-focus sealed tube'
_diffrn_radiation_type MoK\a
_diffrn_radiation_wavelength 0.71073
_diffrn_reflns_av_R_equivalents 0.029
_diffrn_reflns_av_sigmaI/netI 0.0191
_diffrn_reflns_limit_h_max 10
_diffrn_reflns_limit_h_min -9
_diffrn_reflns_limit_k_max 11
_diffrn_reflns_limit_k_min -9
_diffrn_reflns_limit_l_max 17
_diffrn_reflns_limit_l_min -17
_diffrn_reflns_number 5834
_diffrn_reflns_theta_full 27.48
_diffrn_reflns_theta_max 27.48
_diffrn_reflns_theta_min 1.53
_exptl_absorpt_coefficient_mu 0.175
_exptl_absorpt_correction_T_max 0.9956
_exptl_absorpt_correction_T_min 0.8791
_exptl_absorpt_correction_type empirical
_exptl_absorpt_process_details '(ABSCOR; Higashi, 1995)'
_exptl_crystal_colour colourless
_exptl_crystal_density_diffrn 1.154
_exptl_crystal_density_method 'not measured'
_exptl_crystal_description plate
_exptl_crystal_F_000 342
_exptl_crystal_size_max 0.406
_exptl_crystal_size_mid 0.387
_exptl_crystal_size_min 0.281
_refine_diff_density_max 0.810
_refine_diff_density_min -0.381
_refine_ls_extinction_method none
_refine_ls_goodness_of_fit_ref 1.013
_refine_ls_hydrogen_treatment constr
_refine_ls_matrix_type full
_refine_ls_number_parameters 208
_refine_ls_number_reflns 4080
_refine_ls_number_restraints 0
_refine_ls_restrained_S_all 1.013
_refine_ls_R_factor_all 0.0851
_refine_ls_R_factor_gt 0.0711
_refine_ls_shift/su_max 0
_refine_ls_shift/su_mean 0
_refine_ls_structure_factor_coef Fsqd
_refine_ls_weighting_details 'calc w=1/[\s^2^(Fo^2^)+(0.1503P)^2^+0.3412P] where P=(Fo^2^+2Fc^2^)/3'
_refine_ls_weighting_scheme calc
_refine_ls_wR_factor_gt 0.2178
_refine_ls_wR_factor_ref 0.2354
_reflns_number_gt 3287
_reflns_number_total 4080
_reflns_threshold_expression I>2\s(I)
_cod_data_source_file kp2126.cif
_cod_data_source_block I
_cod_depositor_comments
;
The following automatic conversions were performed:
'_symmetry_cell_setting' value 'Triclinic' changed to 'triclinic'
according to '/home/saulius/struct/CIF-dictionaries/cif_core.dic'
dictionary named 'cif_core.dic' version 2.4.1 from 2010-06-29.

Automatic conversion script
Id: cif_fix_enum 1527 2010-12-29 10:47:43Z saulius 

The following automatic conversions were performed:

'_symmetry_cell_setting' value 'Triclinic' changed to 'triclinic'
according to /home/saulius/struct/CIF-dictionaries/cif_core.dic
dictionary named 'cif_core.dic' version 2.4.1 from 2010-06-29.

Automatic conversion script
Id: cif_fix_values 1715 2011-07-08 13:25:40Z adriana 
;
_cod_original_cell_volume 922.3(3)
_cod_database_code 2215572

loop_
_symmetry_equiv_pos_as_xyz
'x, y, z'
'-x, -y, -z'

loop_
_atom_site_type_symbol
_atom_site_label
_atom_site_fract_x
_atom_site_fract_y
_atom_site_fract_z
_atom_site_U_iso_or_equiv
_atom_site_adp_type
_atom_site_calc_flag
_atom_site_refinement_flags
_atom_site_occupancy
S S1 0.28848(9) 0.32421(9) 0.44787(5) 0.0608(3) Uani d . 1
C C1 0.1734(4) 0.2078(4) 0.8390(2) 0.0766(9) Uani d . 1
H H1A 0.2773 0.2920 0.8308 0.092 Uiso calc R 1
N N1 0.4301(5) 0.4639(4) 0.2102(3) 0.1016(11) Uani d . 1
C C2 0.1583(4) 0.1546(4) 0.9336(2) 0.0752(9) Uani d . 1
H H2A 0.2524 0.2049 0.9878 0.090 Uiso calc R 1
C C3 0.0075(3) 0.0290(3) 0.94934(16) 0.0469(5) Uani d . 1
C C4 -0.1306(4) -0.0409(3) 0.86606(19) 0.0639(7) Uani d . 1
H H4A -0.2353 -0.1245 0.8740 0.077 Uiso calc R 1
C C5 -0.1156(4) 0.0112(3) 0.77223(19) 0.0662(7) Uani d . 1
H H5A -0.2095 -0.0393 0.7179 0.079 Uiso calc R 1
C C6 0.0349(4) 0.1361(3) 0.75692(17) 0.0533(6) Uani d . 1
C C7 0.0492(4) 0.1910(3) 0.65898(19) 0.0574(6) Uani d . 1
C C8 0.0589(4) 0.2360(3) 0.57725(18) 0.0556(6) Uani d . 1
C C9 0.0843(3) 0.2910(3) 0.48107(17) 0.0506(5) Uani d . 1
C C10 -0.0335(3) 0.3280(3) 0.40904(17) 0.0492(5) Uani d . 1
C C11 0.0437(4) 0.3854(3) 0.32413(18) 0.0534(6) Uani d . 1
C C12 0.2171(4) 0.3890(3) 0.3356(2) 0.0589(6) Uani d . 1
C C13 0.3348(5) 0.4322(4) 0.2656(2) 0.0717(8) Uani d . 1
C C14 -0.2209(4) 0.3068(3) 0.4213(2) 0.0589(6) Uani d . 1
H H14A -0.2454 0.3970 0.3970 0.071 Uiso calc R 1
H H14B -0.2242 0.3058 0.4922 0.071 Uiso calc R 1
C C15 -0.0488(5) 0.4360(4) 0.2334(2) 0.0686(8) Uani d . 1
H H15A 0.0366 0.5335 0.2151 0.082 Uiso calc R 1
H H15B -0.1478 0.4583 0.2507 0.082 Uiso calc R 1
C C16 -0.3690(4) 0.1584(4) 0.3671(3) 0.0848(10) Uani d . 1
H H16A -0.4820 0.1504 0.3849 0.102 Uiso calc R 1
H H16B -0.3809 0.1699 0.2957 0.102 Uiso calc R 1
C C17 -0.1229(5) 0.3166(5) 0.1432(2) 0.0803(9) Uani d . 1
H H17A -0.1959 0.2149 0.1632 0.096 Uiso calc R 1
H H17B -0.0227 0.3054 0.1193 0.096 Uiso calc R 1
C C18 -0.3470(6) 0.0111(5) 0.3857(4) 0.1018(13) Uani d . 1
H H18A -0.3299 0.0015 0.4574 0.122 Uiso calc R 1
H H18B -0.2369 0.0170 0.3650 0.122 Uiso calc R 1
C C19 -0.2385(7) 0.3634(6) 0.0574(3) 0.1009(13) Uani d . 1
H H19A -0.3402 0.3718 0.0810 0.121 Uiso calc R 1
H H19B -0.1663 0.4668 0.0392 0.121 Uiso calc R 1
C C20 -0.5024(6) -0.1393(4) 0.3335(4) 0.0994(12) Uani d . 1
H H20A -0.4765 -0.2298 0.3532 0.149 Uiso calc R 1
H H20B -0.5152 -0.1357 0.2621 0.149 Uiso calc R 1
H H20C -0.6130 -0.1468 0.3526 0.149 Uiso calc R 1
C C21 -0.3088(8) 0.2507(7) -0.0336(3) 0.1312(19) Uani d . 1
H H21A -0.3806 0.2867 -0.0838 0.197 Uiso calc R 1
H H21B -0.3823 0.1483 -0.0167 0.197 Uiso calc R 1
H H21C -0.2091 0.2443 -0.0590 0.197 Uiso calc R 1

loop_
_atom_site_aniso_label
_atom_site_aniso_U_11
_atom_site_aniso_U_22
_atom_site_aniso_U_33
_atom_site_aniso_U_12
_atom_site_aniso_U_13
_atom_site_aniso_U_23
S1 0.0507(4) 0.0685(5) 0.0586(4) 0.0192(3) 0.0086(3) 0.0062(3)
C1 0.0565(15) 0.092(2) 0.0554(15) 0.0035(15) 0.0041(12) 0.0216(14)
N1 0.109(3) 0.090(2) 0.111(2) 0.0240(19) 0.067(2) 0.0237(18)
C2 0.0547(14) 0.092(2) 0.0499(14) 0.0031(14) -0.0033(11) 0.0171(14)
C3 0.0491(12) 0.0484(12) 0.0435(11) 0.0205(10) 0.0063(9) 0.0037(9)
C4 0.0622(15) 0.0614(16) 0.0479(13) 0.0051(12) 0.0037(11) 0.0033(11)
C5 0.0703(17) 0.0661(16) 0.0439(13) 0.0121(13) -0.0013(11) -0.0005(11)
C6 0.0623(14) 0.0603(14) 0.0433(12) 0.0305(12) 0.0100(10) 0.0085(10)
C7 0.0645(15) 0.0634(15) 0.0490(13) 0.0300(13) 0.0115(11) 0.0066(11)
C8 0.0613(14) 0.0601(14) 0.0454(12) 0.0242(12) 0.0089(10) 0.0054(10)
C9 0.0520(12) 0.0518(12) 0.0437(11) 0.0157(10) 0.0092(9) 0.0033(9)
C10 0.0549(13) 0.0455(12) 0.0443(11) 0.0168(10) 0.0086(9) 0.0014(9)
C11 0.0645(14) 0.0464(12) 0.0472(12) 0.0188(11) 0.0119(10) 0.0059(9)
C12 0.0639(15) 0.0546(14) 0.0547(14) 0.0160(12) 0.0189(12) 0.0096(11)
C13 0.0767(19) 0.0607(16) 0.0757(19) 0.0164(14) 0.0325(16) 0.0100(13)
C14 0.0606(15) 0.0583(14) 0.0621(15) 0.0266(12) 0.0149(12) 0.0025(11)
C15 0.094(2) 0.0677(17) 0.0520(14) 0.0403(16) 0.0142(14) 0.0149(12)
C16 0.0577(17) 0.082(2) 0.110(3) 0.0246(16) 0.0124(17) -0.0179(19)
C17 0.101(2) 0.092(2) 0.0537(16) 0.050(2) 0.0030(15) 0.0039(15)
C18 0.080(2) 0.074(2) 0.148(4) 0.028(2) 0.016(2) -0.006(2)
C19 0.122(3) 0.133(4) 0.064(2) 0.075(3) 0.001(2) 0.004(2)
C20 0.092(3) 0.067(2) 0.122(3) 0.0202(19) 0.004(2) -0.008(2)
C21 0.151(5) 0.169(5) 0.080(3) 0.087(4) -0.016(3) -0.010(3)

loop_
_atom_type_symbol
_atom_type_description
_atom_type_scat_dispersion_real
_atom_type_scat_dispersion_imag
_atom_type_scat_source
C C 0.0033 0.0016 ' International Tables Vol C Tables 4.2.6.8 and 6.1.1.4'
H H 0.0000 0.0000 ' International Tables Vol C Tables 4.2.6.8 and 6.1.1.4'
N N 0.0061 0.0033 ' International Tables Vol C Tables 4.2.6.8 and 6.1.1.4'
S S 0.1246 0.1234 ' International Tables Vol C Tables 4.2.6.8 and 6.1.1.4'

loop_
_geom_angle_atom_site_label_1
_geom_angle_atom_site_label_2
_geom_angle_atom_site_label_3
_geom_angle_site_symmetry_3
_geom_angle
C9 S1 C12 . 90.36(13)
C6 C1 C2 . 120.4(3)
C6 C1 H1A . 119.8
C2 C1 H1A . 119.8
C3 C2 C1 . 121.9(3)
C3 C2 H2A . 119.1
C1 C2 H2A . 119.1
C2 C3 C4 . 116.9(2)
C2 C3 C3 2_557 121.7(3)
C4 C3 C3 2_557 121.4(3)
C5 C4 C3 . 121.4(3)
C5 C4 H4A . 119.3
C3 C4 H4A . 119.3
C6 C5 C4 . 121.5(3)
C6 C5 H5A . 119.2
C4 C5 H5A . 119.2
C5 C6 C1 . 117.9(2)
C5 C6 C7 . 121.3(2)
C1 C6 C7 . 120.8(3)
C8 C7 C6 . 179.2(3)
C7 C8 C9 . 175.7(3)
C10 C9 C8 . 128.5(2)
C10 C9 S1 . 113.10(18)
C8 C9 S1 . 118.34(19)
C9 C10 C11 . 112.0(2)
C9 C10 C14 . 122.5(2)
C11 C10 C14 . 125.5(2)
C12 C11 C10 . 111.3(2)
C12 C11 C15 . 123.5(2)
C10 C11 C15 . 125.2(3)
C11 C12 C13 . 128.0(3)
C11 C12 S1 . 113.28(19)
C13 C12 S1 . 118.7(2)
N1 C13 C12 . 178.3(4)
C10 C14 C16 . 114.4(2)
C10 C14 H14A . 108.7
C16 C14 H14A . 108.7
C10 C14 H14B . 108.7
C16 C14 H14B . 108.7
H14A C14 H14B . 107.6
C11 C15 C17 . 114.6(2)
C11 C15 H15A . 108.6
C17 C15 H15A . 108.6
C11 C15 H15B . 108.6
C17 C15 H15B . 108.6
H15A C15 H15B . 107.6
C18 C16 C14 . 117.0(3)
C18 C16 H16A . 108.0
C14 C16 H16A . 108.0
C18 C16 H16B . 108.0
C14 C16 H16B . 108.0
H16A C16 H16B . 107.3
C15 C17 C19 . 112.6(3)
C15 C17 H17A . 109.1
C19 C17 H17A . 109.1
C15 C17 H17B . 109.1
C19 C17 H17B . 109.1
H17A C17 H17B . 107.8
C16 C18 C20 . 116.4(4)
C16 C18 H18A . 108.2
C20 C18 H18A . 108.2
C16 C18 H18B . 108.2
C20 C18 H18B . 108.2
H18A C18 H18B . 107.4
C21 C19 C17 . 114.0(4)
C21 C19 H19A . 108.8
C17 C19 H19A . 108.8
C21 C19 H19B . 108.8
C17 C19 H19B . 108.8
H19A C19 H19B . 107.7
C18 C20 H20A . 109.5
C18 C20 H20B . 109.5
H20A C20 H20B . 109.5
C18 C20 H20C . 109.5
H20A C20 H20C . 109.5
H20B C20 H20C . 109.5
C19 C21 H21A . 109.5
C19 C21 H21B . 109.5
H21A C21 H21B . 109.5
C19 C21 H21C . 109.5
H21A C21 H21C . 109.5
H21B C21 H21C . 109.5

loop_
_geom_bond_atom_site_label_1
_geom_bond_atom_site_label_2
_geom_bond_site_symmetry_2
_geom_bond_distance
S1 C9 . 1.718(3)
S1 C12 . 1.725(3)
C1 C6 . 1.386(4)
C1 C2 . 1.389(4)
C1 H1A . 0.9300
N1 C13 . 1.140(4)
C2 C3 . 1.381(4)
C2 H2A . 0.9300
C3 C4 . 1.392(4)
C3 C3 2_557 1.490(4)
C4 C5 . 1.376(4)
C4 H4A . 0.9300
C5 C6 . 1.375(4)
C5 H5A . 0.9300
C6 C7 . 1.437(3)
C7 C8 . 1.195(4)
C8 C9 . 1.428(3)
C9 C10 . 1.380(4)
C10 C11 . 1.425(3)
C10 C14 . 1.504(4)
C11 C12 . 1.380(4)
C11 C15 . 1.497(4)
C12 C13 . 1.425(4)
C14 C16 . 1.506(4)
C14 H14A . 0.9700
C14 H14B . 0.9700
C15 C17 . 1.511(4)
C15 H15A . 0.9700
C15 H15B . 0.9700
C16 C18 . 1.448(5)
C16 H16A . 0.9700
C16 H16B . 0.9700
C17 C19 . 1.531(5)
C17 H17A . 0.9700
C17 H17B . 0.9700
C18 C20 . 1.532(6)
C18 H18A . 0.9700
C18 H18B . 0.9700
C19 C21 . 1.484(6)
C19 H19A . 0.9700
C19 H19B . 0.9700
C20 H20A . 0.9600
C20 H20B . 0.9600
C20 H20C . 0.9600
C21 H21A . 0.9600
C21 H21B . 0.9600
C21 H21C . 0.9600

loop_
_geom_torsion_atom_site_label_1
_geom_torsion_atom_site_label_2
_geom_torsion_atom_site_label_3
_geom_torsion_atom_site_label_4
_geom_torsion
C12 C11 C10 C9 0.1(3)
C12 S1 C9 C10 0.0(3)
C10 C11 C12 S1 -0.10(10)
C11 C12 S1 C9 0.0(5)
C11 C10 C9 S1 -0.1(3)
C11 C10 C9 C8 177.5(5)
C12 S1 C9 C8 -177.8(8)
C7 C6 C5 C4 -179.40(10)
C7 C6 C1 C2 179.6(8)
C6 C5 C4 C3 -1.1(5)
C6 C1 C2 C3 0.5(7)
C4 C5 C6 C1 0.7(2)
C1 C2 C3 C4 -0.9(5)
C5 C4 C3 C2 1.1(6)
C5 C6 C1 C2 -0.4(5)
C12 C11 C15 C17 77.9(4)
C11 C15 C17 C19 172.0(7)
C15 C17 C19 C21 178.2(5)
C10 C11 C15 C17 -102.1(3)
C11 C10 C14 C16 79.8(7)
C9 C10 C14 C16 -99.4(5)
C10 C14 C16 C18 52.3(7)
C14 C16 C18 C20 177.5(2)
C4 C3 C3 C4 90.00(3)
